data_7102239
loop_
_publ_author_name
'Hao, Erhong'
'Fabre, Bruno'
'Fronczek, Frank R'
'Vicente, M Gra\,ca H'

_publ_section_title
;
 Poly[di(2-thiophenyl)carborane]s: conducting polymers with high
 electrochemical and thermal resistance.
;
_journal_issue 42
_journal_name_full 'Chemical communications (Cambridge, England)'
_journal_page_first 4387
_journal_page_last 4389
_journal_paper_doi 10.1039/b710375a
_journal_year 2007
_chemical_compound_source 'local laboratory'
_chemical_formula_moiety 'C10 H16 B10 S2'
_chemical_formula_sum 'C10 H16 B10 S2'
_chemical_formula_weight 308.45
_chemical_name_systematic
;
?
;
_space_group_IT_number 14
_symmetry_cell_setting monoclinic
_symmetry_space_group_name_Hall '-P 2ybc'
_symmetry_space_group_name_H-M 'P 1 21/c 1'
_atom_sites_solution_hydrogens geom
_atom_sites_solution_primary direct
_atom_sites_solution_secondary difmap
_audit_creation_method SHELXL-97
_cell_angle_alpha 90
_cell_angle_beta 102.266(6)
_cell_angle_gamma 90
_cell_formula_units_Z 2
_cell_length_a 7.1753(10)
_cell_length_b 7.3908(10)
_cell_length_c 15.103(2)
_cell_measurement_reflns_used 2991
_cell_measurement_temperature 90
_cell_measurement_theta_max 33.7
_cell_measurement_theta_min 2.5
_cell_volume 782.65(18)
_computing_cell_refinement 'Denzo & Scalepack (Otwinowski & Minor, 1997)'
_computing_data_collection 'COLLECT (Nonius, 2000)'
_computing_data_reduction 'Denzo & Scalepack (Otwinowski & Minor, 1997)'
_computing_molecular_graphics 'Ortep-3 for Windows (Farrugia, 1997)'
_computing_publication_material 'SHELXL-97 (Sheldrick, 1997)'
_computing_structure_refinement 'SHELXL-97 (Sheldrick, 1997)'
_computing_structure_solution 'SIR97 (Altomare et al., 1999)'
_diffrn_ambient_temperature 90
_diffrn_measured_fraction_theta_full 0.999
_diffrn_measured_fraction_theta_max 0.974
_diffrn_measurement_device_type 'KappaCCD (with Oxford Cryostream)'
_diffrn_measurement_method ' \w scans with \k offsets'
_diffrn_radiation_monochromator graphite
_diffrn_radiation_source 'fine-focus sealed tube'
_diffrn_radiation_type MoK\a
_diffrn_radiation_wavelength 0.71073
_diffrn_reflns_av_R_equivalents 0.015
_diffrn_reflns_av_sigmaI/netI 0.0226
_diffrn_reflns_limit_h_max 11
_diffrn_reflns_limit_h_min -11
_diffrn_reflns_limit_k_max 11
_diffrn_reflns_limit_k_min -11
_diffrn_reflns_limit_l_max 23
_diffrn_reflns_limit_l_min -22
_diffrn_reflns_number 17113
_diffrn_reflns_theta_full 25.0
_diffrn_reflns_theta_max 33.7
_diffrn_reflns_theta_min 2.7
_diffrn_standards_decay_% <2
_diffrn_standards_number 0
_exptl_absorpt_coefficient_mu 0.321
_exptl_absorpt_correction_T_max 0.933
_exptl_absorpt_correction_T_min 0.902
_exptl_absorpt_correction_type multi-scan
_exptl_absorpt_process_details 'Denzo & Scalepack (Otwinowski & Minor, 1997)'
_exptl_crystal_colour colorless
_exptl_crystal_density_diffrn 1.309
_exptl_crystal_density_method 'not measured'
_exptl_crystal_description prism
_exptl_crystal_F_000 316
_exptl_crystal_size_max 0.33
_exptl_crystal_size_mid 0.30
_exptl_crystal_size_min 0.22
_refine_diff_density_max 0.67
_refine_diff_density_min -0.51
_refine_diff_density_rms 0.057
_refine_ls_extinction_coef 0.025(5)
_refine_ls_extinction_expression Fc^*^=kFc[1+0.001xFc^2^\l^3^/sin(2\q)]^-1/4^
_refine_ls_extinction_method SHELXL
_refine_ls_goodness_of_fit_ref 1.051
_refine_ls_hydrogen_treatment constr
_refine_ls_matrix_type full
_refine_ls_number_parameters 120
_refine_ls_number_reflns 3040
_refine_ls_number_restraints 0
_refine_ls_restrained_S_all 1.051
_refine_ls_R_factor_all 0.045
_refine_ls_R_factor_gt 0.039
_refine_ls_shift/su_max 0.001
_refine_ls_shift/su_mean 0.000
_refine_ls_structure_factor_coef Fsqd
_refine_ls_weighting_details 'calc w=1/[\s^2^(Fo^2^)+(0.0496P)^2^+0.3383P] where P=(Fo^2^+2Fc^2^)/3'
_refine_ls_weighting_scheme calc
_refine_ls_wR_factor_gt 0.099
_refine_ls_wR_factor_ref 0.104
_reflns_number_gt 2672
_reflns_number_total 3040
_reflns_threshold_expression I>2\s(I)
_cod_data_source_file b710375a.txt
_cod_data_source_block Compound1para
_cod_depositor_comments
;
The following automatic conversions were performed:
'_symmetry_cell_setting' value 'Monoclinic' changed to 'monoclinic'
according to '/home/saulius/struct/CIF-dictionaries/cif_core.dic'
dictionary named 'cif_core.dic' version 2.4.1 from 2010-06-29.

Automatic conversion script
Id: cif_fix_enum 1527 2010-12-29 10:47:43Z saulius 
;
_cod_original_sg_symbol_H-M 'P 21/c '
_cod_database_code 7102239

loop_
_symmetry_equiv_pos_as_xyz
'x, y, z'
'-x, y+1/2, -z+1/2'
'-x, -y, -z'
'x, -y-1/2, z-1/2'

loop_
_atom_site_label
_atom_site_type_symbol
_atom_site_fract_x
_atom_site_fract_y
_atom_site_fract_z
_atom_site_U_iso_or_equiv
_atom_site_adp_type
_atom_site_occupancy
_atom_site_symmetry_multiplicity
_atom_site_calc_flag
_atom_site_refinement_flags
_atom_site_disorder_assembly
_atom_site_disorder_group
S1A S 0.69355(16) 0.39454(14) 0.70159(7) 0.01863(17) Uani 0.7545(16) 1 d P A 1
C1 C 0.88905(18) 0.52115(16) 0.72085(8) 0.0293(2) Uani 1 1 d . A 1
H1 H 0.9204 0.6026 0.7705 0.035 Uiso 1 1 calc R A 1
C2 C 0.99914(15) 0.49800(15) 0.65980(8) 0.0275(2) Uani 1 1 d . A 1
H2 H 1.1128 0.5639 0.6598 0.033 Uiso 1 1 calc R A 1
C3A C 0.9196(9) 0.3552(7) 0.5919(4) 0.0179(7) Uani 0.7545(16) 1 d P A 1
H3A H 0.9762 0.3153 0.5439 0.022 Uiso 0.7545(16) 1 calc PR A 1
S1B S 0.9359(7) 0.3835(6) 0.5813(3) 0.0182(5) Uani 0.2455(16) 1 d P A 2
C3B C 0.7219(19) 0.3592(16) 0.6974(10) 0.020(2) Uani 0.2455(16) 1 d P A 2
H3B H 0.6326 0.3210 0.7319 0.024 Uiso 0.2455(16) 1 d PR A 2
C4 C 0.74996(12) 0.29040(11) 0.61026(6) 0.01376(16) Uani 1 1 d . . .
C5 C 0.62706(11) 0.14881(11) 0.55693(5) 0.01146(15) Uani 1 1 d . A .
B1 B 0.64218(15) 0.11919(14) 0.44594(7) 0.01680(19) Uani 1 1 d . . .
H1A H 0.7377 0.1994 0.4109 0.020 Uiso 1 1 calc R A .
B2 B 0.73591(14) -0.04524(14) 0.53033(7) 0.01552(18) Uani 1 1 d . . .
H2A H 0.8926 -0.0731 0.5508 0.019 Uiso 1 1 calc R . .
B3 B 0.58738(14) -0.04886(14) 0.61069(7) 0.01562(18) Uani 1 1 d . . .
H3 H 0.6458 -0.0790 0.6840 0.019 Uiso 1 1 calc R A .
B4 B 0.40208(14) 0.11329(14) 0.57563(7) 0.01672(19) Uani 1 1 d . . .
H4 H 0.3389 0.1896 0.6262 0.020 Uiso 1 1 calc R . .
B5 B 0.43557(15) 0.21755(14) 0.47397(7) 0.01718(19) Uani 1 1 d . . .
H5 H 0.3949 0.3620 0.4577 0.021 Uiso 1 1 calc R . .

loop_
_atom_site_aniso_label
_atom_site_aniso_U_11
_atom_site_aniso_U_22
_atom_site_aniso_U_33
_atom_site_aniso_U_23
_atom_site_aniso_U_13
_atom_site_aniso_U_12
S1A 0.0232(4) 0.0190(4) 0.01343(17) -0.0043(2) 0.0034(2) -0.0046(2)
C1 0.0354(6) 0.0254(5) 0.0209(4) -0.0091(4) -0.0080(4) 0.0034(4)
C2 0.0213(4) 0.0234(5) 0.0321(5) 0.0106(4) -0.0070(4) -0.0095(4)
C3A 0.0167(13) 0.0131(15) 0.0221(14) -0.0025(10) -0.0002(9) -0.0035(9)
S1B 0.0136(7) 0.0170(13) 0.0231(11) -0.0007(8) 0.0017(6) -0.0051(7)
C3B 0.014(3) 0.017(4) 0.026(4) 0.002(3) -0.003(2) -0.002(2)
C4 0.0148(3) 0.0111(3) 0.0140(3) -0.0006(3) 0.0000(3) -0.0001(3)
C5 0.0110(3) 0.0107(3) 0.0124(3) -0.0001(3) 0.0020(2) 0.0000(2)
B1 0.0177(4) 0.0204(5) 0.0126(4) -0.0009(3) 0.0039(3) -0.0067(3)
B2 0.0119(4) 0.0152(4) 0.0187(4) -0.0041(3) 0.0016(3) 0.0011(3)
B3 0.0177(4) 0.0147(4) 0.0132(4) 0.0017(3) 0.0005(3) -0.0039(3)
B4 0.0125(4) 0.0202(4) 0.0181(4) -0.0065(3) 0.0046(3) -0.0016(3)
B5 0.0172(4) 0.0117(4) 0.0192(4) 0.0001(3) -0.0039(3) 0.0009(3)

loop_
_atom_type_symbol
_atom_type_description
_atom_type_scat_dispersion_real
_atom_type_scat_dispersion_imag
_atom_type_scat_source
C C 0.0033 0.0016 'International Tables Vol C Tables 4.2.6.8 and 6.1.1.4'
H H 0.0000 0.0000 'International Tables Vol C Tables 4.2.6.8 and 6.1.1.4'
B B 0.0013 0.0007 'International Tables Vol C Tables 4.2.6.8 and 6.1.1.4'
S S 0.1246 0.1234 'International Tables Vol C Tables 4.2.6.8 and 6.1.1.4'

loop_
_geom_angle_atom_site_label_1
_geom_angle_atom_site_label_2
_geom_angle_atom_site_label_3
_geom_angle
_geom_angle_site_symmetry_1
_geom_angle_site_symmetry_3
C1 S1A C4 93.40(7) . .
C1 S1A H3B 138.5 . .
C4 S1A H3B 111.8 . .
C2 C1 S1A 113.91(9) . .
C2 C1 H1 123.0 . .
S1A C1 H1 123.0 . .
C1 C2 C3A 111.4(2) . .
C1 C2 H2 124.3 . .
C3A C2 H2 124.3 . .
C4 C3A C2 109.2(4) . .
C4 C3A H3A 125.4 . .
C2 C3A H3A 125.4 . .
C4 C3B H3B 128.9 . .
C3A C4 C3B 110.7(7) . .
C3A C4 C5 125.3(3) . .
C3B C4 C5 123.4(6) . .
C3A C4 S1B 6.3(4) . .
C3B C4 S1B 111.7(6) . .
C5 C4 S1B 124.9(2) . .
C3A C4 S1A 112.0(3) . .
C3B C4 S1A 9.1(5) . .
C5 C4 S1A 122.71(8) . .
S1B C4 S1A 111.9(2) . .
C4 C5 B1 117.68(7) . .
C4 C5 B4 119.19(7) . .
B1 C5 B4 113.44(7) . .
C4 C5 B2 117.75(7) . .
B1 C5 B2 62.60(6) . .
B4 C5 B2 113.59(7) . .
C4 C5 B3 118.59(7) . .
B1 C5 B3 113.75(7) . .
B4 C5 B3 62.48(6) . .
B2 C5 B3 62.12(6) . .
C4 C5 B5 118.28(7) . .
B1 C5 B5 62.28(6) . .
B4 C5 B5 62.20(6) . .
B2 C5 B5 113.97(7) . .
B3 C5 B5 113.91(7) . .
C5 B1 B4 104.96(7) . 3_656
C5 B1 B3 105.34(7) . 3_656
B4 B1 B3 60.73(6) 3_656 3_656
C5 B1 B5 59.16(5) . .
B4 B1 B5 108.36(7) 3_656 .
B3 B1 B5 59.82(6) 3_656 .
C5 B1 B2 58.82(5) . .
B4 B1 B2 59.67(6) 3_656 .
B3 B1 B2 108.45(7) 3_656 .
B5 B1 B2 108.32(7) . .
C5 B1 H1A 124.4 . .
B4 B1 H1A 122.2 3_656 .
B3 B1 H1A 121.9 3_656 .
B5 B1 H1A 121.3 . .
B2 B1 H1A 121.5 . .
C5 B2 B5 105.24(7) . 3_656
C5 B2 B4 104.71(7) . 3_656
B5 B2 B4 60.55(6) 3_656 3_656
C5 B2 B3 59.03(5) . .
B5 B2 B3 59.94(6) 3_656 .
B4 B2 B3 108.20(7) 3_656 .
C5 B2 B1 58.58(5) . .
B5 B2 B1 108.14(7) 3_656 .
B4 B2 B1 59.58(6) 3_656 .
B3 B2 B1 107.94(7) . .
C5 B2 H2A 124.6 . .
B5 B2 H2A 122.0 3_656 .
B4 B2 H2A 122.3 3_656 .
B3 B2 H2A 121.4 . .
B1 B2 H2A 121.7 . .
C5 B3 B1 104.58(7) . 3_656
C5 B3 B5 104.84(7) . 3_656
B1 B3 B5 60.54(6) 3_656 3_656
C5 B3 B2 58.85(5) . .
B1 B3 B2 107.86(7) 3_656 .
B5 B3 B2 59.61(6) 3_656 .
C5 B3 B4 58.56(5) . .
B1 B3 B4 59.63(6) 3_656 .
B5 B3 B4 108.05(7) 3_656 .
B2 B3 B4 107.72(7) . .
C5 B3 H3 124.7 . .
B1 B3 H3 122.4 3_656 .
B5 B3 H3 122.2 3_656 .
B2 B3 H3 121.7 . .
B4 B3 H3 121.7 . .
C5 B4 B1 104.90(7) . 3_656
C5 B4 B2 105.07(7) . 3_656
B1 B4 B2 60.76(6) 3_656 3_656
C5 B4 B5 59.19(5) . .
B1 B4 B5 108.32(7) 3_656 .
B2 B4 B5 59.60(6) 3_656 .
C5 B4 B3 58.96(5) . .
B1 B4 B3 59.64(6) 3_656 .
B2 B4 B3 108.45(7) 3_656 .
B5 B4 B3 108.55(7) . .
C5 B4 H4 124.5 . .
B1 B4 H4 122.2 3_656 .
B2 B4 H4 122.1 3_656 .
B5 B4 H4 121.3 . .
B3 B4 H4 121.3 . .
C5 B5 B2 104.82(7) . 3_656
C5 B5 B3 104.75(7) . 3_656
B2 B5 B3 60.45(6) 3_656 3_656
C5 B5 B4 58.61(5) . .
B2 B5 B4 59.84(6) 3_656 .
B3 B5 B4 108.04(7) 3_656 .
C5 B5 B1 58.56(5) . .
B2 B5 B1 107.83(7) 3_656 .
B3 B5 B1 59.65(6) 3_656 .
B4 B5 B1 107.47(7) . .
C5 B5 H5 124.7 . .
B2 B5 H5 122.2 3_656 .
B3 B5 H5 122.2 3_656 .
B4 B5 H5 121.7 . .
B1 B5 H5 121.9 . .

loop_
_geom_bond_atom_site_label_1
_geom_bond_atom_site_label_2
_geom_bond_distance
_geom_bond_site_symmetry_2
S1A C1 1.6597(18) .
S1A C4 1.7019(13) .
S1A H3B 0.8836 .
C1 C2 1.3464(18) .
C1 H1 0.9500 .
C2 C3A 1.497(6) .
C2 H2 0.9500 .
C3A C4 1.390(5) .
C3A H3A 0.9500 .
S1B C4 1.641(4) .
C3B C4 1.464(14) .
C3B H3B 0.9500 .
C4 C5 1.4898(12) .
C5 B1 1.7167(13) .
C5 B4 1.7171(13) .
C5 B2 1.7210(13) .
C5 B3 1.7243(13) .
C5 B5 1.7275(13) .
B1 B4 1.7650(15) 3_656
B1 B3 1.7652(14) 3_656
B1 B5 1.7811(15) .
B1 B2 1.7860(15) .
B1 H1A 1.1200 .
B2 B5 1.7624(14) 3_656
B2 B4 1.7667(15) 3_656
B2 B3 1.7774(14) .
B2 H2A 1.1200 .
B3 B1 1.7652(14) 3_656
B3 B5 1.7683(14) 3_656
B3 B4 1.7847(15) .
B3 H3 1.1200 .
B4 B1 1.7650(15) 3_656
B4 B2 1.7667(15) 3_656
B4 B5 1.7792(15) .
B4 H4 1.1200 .
B5 B2 1.7624(14) 3_656
B5 B3 1.7683(14) 3_656
B5 H5 1.1200 .

loop_
_geom_torsion_atom_site_label_1
_geom_torsion_atom_site_label_2
_geom_torsion_atom_site_label_3
_geom_torsion_atom_site_label_4
_geom_torsion
_geom_torsion_site_symmetry_1
_geom_torsion_site_symmetry_4
C4 S1A C1 C2 2.43(11) . .
S1A C1 C2 C3A -2.7(3) . .
C1 C2 C3A C4 1.6(4) . .
C2 C3A C4 C3B -9.6(6) . .
C2 C3A C4 C5 179.21(17) . .
C2 C3A C4 S1B 90(4) . .
C2 C3A C4 S1A 0.1(4) . .
C1 S1A C4 C3A -1.4(3) . .
C1 S1A C4 C3B 82(4) . .
C1 S1A C4 C5 179.49(8) . .
C1 S1A C4 S1B -8.2(2) . .
C3A C4 C5 B1 -24.4(3) . .
C3B C4 C5 B1 165.5(5) . .
S1B C4 C5 B1 -16.6(2) . .
S1A C4 C5 B1 154.65(8) . .
C3A C4 C5 B4 -168.2(3) . .
C3B C4 C5 B4 21.6(5) . .
S1B C4 C5 B4 -160.5(2) . .
S1A C4 C5 B4 10.80(12) . .
C3A C4 C5 B2 47.5(3) . .
C3B C4 C5 B2 -122.7(5) . .
S1B C4 C5 B2 55.2(2) . .
S1A C4 C5 B2 -133.48(8) . .
C3A C4 C5 B3 119.1(3) . .
C3B C4 C5 B3 -51.0(5) . .
S1B C4 C5 B3 126.9(2) . .
S1A C4 C5 B3 -61.84(10) . .
C3A C4 C5 B5 -96.1(3) . .
C3B C4 C5 B5 93.8(5) . .
S1B C4 C5 B5 -88.3(2) . .
S1A C4 C5 B5 82.97(10) . .
C4 C5 B1 B4 148.09(7) . 3_656
B4 C5 B1 B4 -66.05(10) . 3_656
B2 C5 B1 B4 39.40(7) . 3_656
B3 C5 B1 B4 2.88(9) . 3_656
B5 C5 B1 B4 -102.72(7) . 3_656
C4 C5 B1 B3 -148.74(7) . 3_656
B4 C5 B1 B3 -2.89(10) . 3_656
B2 C5 B1 B3 102.57(8) . 3_656
B3 C5 B1 B3 66.04(10) . 3_656
B5 C5 B1 B3 -39.55(7) . 3_656
C4 C5 B1 B5 -109.19(8) . .
B4 C5 B1 B5 36.67(7) . .
B2 C5 B1 B5 142.12(7) . .
B3 C5 B1 B5 105.60(8) . .
C4 C5 B1 B2 108.69(8) . .
B4 C5 B1 B2 -105.46(8) . .
B3 C5 B1 B2 -36.52(7) . .
B5 C5 B1 B2 -142.12(7) . .
C4 C5 B2 B5 149.21(7) . 3_656
B1 C5 B2 B5 -102.22(7) . 3_656
B4 C5 B2 B5 3.01(9) . 3_656
B3 C5 B2 B5 39.74(7) . 3_656
B5 C5 B2 B5 -65.72(9) . 3_656
C4 C5 B2 B4 -147.87(7) . 3_656
B1 C5 B2 B4 -39.30(7) . 3_656
B4 C5 B2 B4 65.92(10) . 3_656
B3 C5 B2 B4 102.65(7) . 3_656
B5 C5 B2 B4 -2.80(9) . 3_656
C4 C5 B2 B3 109.47(8) . .
B1 C5 B2 B3 -141.96(7) . .
B4 C5 B2 B3 -36.73(7) . .
B5 C5 B2 B3 -105.46(8) . .
C4 C5 B2 B1 -108.57(8) . .
B4 C5 B2 B1 105.23(8) . .
B3 C5 B2 B1 141.96(7) . .
B5 C5 B2 B1 36.50(7) . .
B4 B1 B2 C5 -134.72(7) 3_656 .
B3 B1 B2 C5 -97.13(7) 3_656 .
B5 B1 B2 C5 -33.73(6) . .
C5 B1 B2 B5 97.13(7) . 3_656
B4 B1 B2 B5 -37.60(7) 3_656 3_656
B3 B1 B2 B5 0.00(9) 3_656 3_656
B5 B1 B2 B5 63.39(9) . 3_656
C5 B1 B2 B4 134.72(7) . 3_656
B3 B1 B2 B4 37.60(7) 3_656 3_656
B5 B1 B2 B4 100.99(7) . 3_656
C5 B1 B2 B3 33.74(6) . .
B4 B1 B2 B3 -100.98(7) 3_656 .
B3 B1 B2 B3 -63.39(9) 3_656 .
B5 B1 B2 B3 0.01(9) . .
C4 C5 B3 B1 149.54(7) . 3_656
B1 C5 B3 B1 -65.60(9) . 3_656
B4 C5 B3 B1 39.52(7) . 3_656
B2 C5 B3 B1 -102.31(7) . 3_656
B5 C5 B3 B1 3.25(9) . 3_656
C4 C5 B3 B5 -147.65(7) . 3_656
B1 C5 B3 B5 -2.78(9) . 3_656
B4 C5 B3 B5 102.34(7) . 3_656
B2 C5 B3 B5 -39.49(6) . 3_656
B5 C5 B3 B5 66.07(9) . 3_656
C4 C5 B3 B2 -108.16(8) . .
B1 C5 B3 B2 36.71(7) . .
B4 C5 B3 B2 141.83(7) . .
B5 C5 B3 B2 105.56(8) . .
C4 C5 B3 B4 110.01(8) . .
B1 C5 B3 B4 -105.12(8) . .
B2 C5 B3 B4 -141.83(7) . .
B5 C5 B3 B4 -36.27(7) . .
B5 B2 B3 C5 -134.55(7) 3_656 .
B4 B2 B3 C5 -96.57(7) 3_656 .
B1 B2 B3 C5 -33.56(6) . .
C5 B2 B3 B1 96.56(8) . 3_656
B5 B2 B3 B1 -37.99(7) 3_656 3_656
B4 B2 B3 B1 0.00(10) 3_656 3_656
B1 B2 B3 B1 63.00(9) . 3_656
C5 B2 B3 B5 134.55(7) . 3_656
B4 B2 B3 B5 37.98(7) 3_656 3_656
B1 B2 B3 B5 100.99(7) . 3_656
C5 B2 B3 B4 33.61(6) . .
B5 B2 B3 B4 -100.94(7) 3_656 .
B4 B2 B3 B4 -62.96(9) 3_656 .
B1 B2 B3 B4 0.05(9) . .
C4 C5 B4 B1 -148.69(7) . 3_656
B1 C5 B4 B1 66.02(10) . 3_656
B2 C5 B4 B1 -3.01(10) . 3_656
B3 C5 B4 B1 -39.60(7) . 3_656
B5 C5 B4 B1 102.71(7) . 3_656
C4 C5 B4 B2 148.18(7) . 3_656
B1 C5 B4 B2 2.88(10) . 3_656
B2 C5 B4 B2 -66.14(10) . 3_656
B3 C5 B4 B2 -102.73(7) . 3_656
B5 C5 B4 B2 39.58(7) . 3_656
C4 C5 B4 B5 108.60(8) . .
B1 C5 B4 B5 -36.70(7) . .
B2 C5 B4 B5 -105.72(8) . .
B3 C5 B4 B5 -142.31(7) . .
C4 C5 B4 B3 -109.09(8) . .
B1 C5 B4 B3 105.61(8) . .
B2 C5 B4 B3 36.59(7) . .
B5 C5 B4 B3 142.31(7) . .
B1 B3 B4 C5 -134.45(7) 3_656 .
B5 B3 B4 C5 -96.70(7) 3_656 .
B2 B3 B4 C5 -33.73(6) . .
C5 B3 B4 B1 134.45(7) . 3_656
B5 B3 B4 B1 37.76(7) 3_656 3_656
B2 B3 B4 B1 100.72(7) . 3_656
C5 B3 B4 B2 96.84(8) . 3_656
B1 B3 B4 B2 -37.61(7) 3_656 3_656
B5 B3 B4 B2 0.15(9) 3_656 3_656
B2 B3 B4 B2 63.12(9) . 3_656
C5 B3 B4 B5 33.63(6) . .
B1 B3 B4 B5 -100.82(8) 3_656 .
B5 B3 B4 B5 -63.06(9) 3_656 .
B2 B3 B4 B5 -0.10(9) . .
C4 C5 B5 B2 -149.66(7) . 3_656
B1 C5 B5 B2 102.09(7) . 3_656
B4 C5 B5 B2 -39.64(7) . 3_656
B2 C5 B5 B2 65.47(9) . 3_656
B3 C5 B5 B2 -3.26(9) . 3_656
C4 C5 B5 B3 147.59(7) . 3_656
B1 C5 B5 B3 39.34(7) . 3_656
B4 C5 B5 B3 -102.39(7) . 3_656
B2 C5 B5 B3 2.72(9) . 3_656
B3 C5 B5 B3 -66.02(9) . 3_656
C4 C5 B5 B4 -110.02(8) . .
B1 C5 B5 B4 141.73(7) . .
B2 C5 B5 B4 105.11(8) . .
B3 C5 B5 B4 36.38(7) . .
C4 C5 B5 B1 108.25(8) . .
B4 C5 B5 B1 -141.73(7) . .
B2 C5 B5 B1 -36.63(7) . .
B3 C5 B5 B1 -105.36(8) . .
B1 B4 B5 C5 -96.77(8) 3_656 .
B2 B4 B5 C5 -134.50(7) 3_656 .
B3 B4 B5 C5 -33.54(6) . .
C5 B4 B5 B2 134.50(7) . 3_656
B1 B4 B5 B2 37.73(7) 3_656 3_656
B3 B4 B5 B2 100.96(7) . 3_656
C5 B4 B5 B3 96.60(7) . 3_656
B1 B4 B5 B3 -0.17(9) 3_656 3_656
B2 B4 B5 B3 -37.90(7) 3_656 3_656
B3 B4 B5 B3 63.06(9) . 3_656
C5 B4 B5 B1 33.64(6) . .
B1 B4 B5 B1 -63.12(9) 3_656 .
B2 B4 B5 B1 -100.86(7) 3_656 .
B3 B4 B5 B1 0.10(9) . .
B4 B1 B5 C5 96.81(7) 3_656 .
B3 B1 B5 C5 134.73(7) 3_656 .
B2 B1 B5 C5 33.60(6) . .
C5 B1 B5 B2 -96.79(7) . 3_656
B4 B1 B5 B2 0.02(9) 3_656 3_656
B3 B1 B5 B2 37.94(7) 3_656 3_656
B2 B1 B5 B2 -63.20(9) . 3_656
C5 B1 B5 B3 -134.73(7) . 3_656
B4 B1 B5 B3 -37.92(7) 3_656 3_656
B2 B1 B5 B3 -101.14(8) . 3_656
C5 B1 B5 B4 -33.66(6) . .
B4 B1 B5 B4 63.15(9) 3_656 .
B3 B1 B5 B4 101.07(8) 3_656 .
B2 B1 B5 B4 -0.07(9) . .
